data_7719331
loop_
_publ_author_name
'Tang, Ao'
'Dai, Wen-Tao'
'Bai, Qixia'
'Xie, Xiao-Dan'
'Zhang, Zhe'
'Wang, Pingshan'
'Lu, Wei'
'Zhang, Qi'

_publ_section_title
;
 Steric engineering of Pd<sup>II</sup>-ligand coordination pathways:
 hierarchical control from functionally addressable intermediates to
 supramolecular architectures.
;
_journal_issue 36
_journal_name_full 'Dalton transactions (Cambridge, England : 2003)'
_journal_page_first 13759
_journal_page_last 13763
_journal_paper_doi 10.1039/d5dt01592h
_journal_volume 54
_journal_year 2025
_chemical_formula_moiety 'C56 H52 N8 Pd2, 4(B F4), 1.5(C4 H8 O2), 2(C2 H3 N)'
_chemical_formula_sum 'C66 H70 B4 F16 N10 O3 Pd2'
_chemical_formula_weight 1611.36
_space_group_crystal_system monoclinic
_space_group_IT_number 14
_space_group_name_Hall '-P 2yn'
_space_group_name_H-M_alt 'P 1 21/n 1'
_atom_sites_solution_hydrogens geom
_audit_creation_date 2025-07-23
_audit_creation_method
;
Olex2 1.5
(compiled 2025.05.31 svn.r86d253d1 for OlexSys, GUI svn.r7254)
;
_audit_update_record
;
2025-07-23 deposited with the CCDC.	2025-08-01 downloaded from the CCDC.
;
_cell_angle_alpha 90
_cell_angle_beta 100.215(4)
_cell_angle_gamma 90
_cell_formula_units_Z 2
_cell_length_a 10.7185(11)
_cell_length_b 29.610(3)
_cell_length_c 11.7110(13)
_cell_measurement_reflns_used 9603
_cell_measurement_temperature 150.00
_cell_measurement_theta_max 26.031
_cell_measurement_theta_min 2.289
_cell_volume 3657.9(7)
_computing_cell_refinement 'SAINT V8.40B (?, 2016)'
_computing_data_collection 'Bruker APEX2'
_computing_data_reduction 'SAINT V8.40B (?, 2016)'
_computing_molecular_graphics 'Olex2 1.5 (Dolomanov et al., 2009)'
_computing_publication_material 'Olex2 1.5 (Dolomanov et al., 2009)'
_computing_structure_refinement 'SHELXL 2018/3 (Sheldrick, 2015)'
_computing_structure_solution 'SHELXT 2018/2 (Sheldrick, 2018)'
_diffrn_ambient_temperature 150.00
_diffrn_measured_fraction_theta_full 0.998
_diffrn_measured_fraction_theta_max 0.997
_diffrn_measurement_device_type 'Bruker APEX-II CCD'
_diffrn_measurement_method '\f and \w scans'
_diffrn_radiation_type MoK\a
_diffrn_radiation_wavelength 0.71073
_diffrn_reflns_av_R_equivalents 0.0547
_diffrn_reflns_av_unetI/netI 0.0525
_diffrn_reflns_Laue_measured_fraction_full 0.998
_diffrn_reflns_Laue_measured_fraction_max 0.997
_diffrn_reflns_limit_h_max 13
_diffrn_reflns_limit_h_min -12
_diffrn_reflns_limit_k_max 38
_diffrn_reflns_limit_k_min -37
_diffrn_reflns_limit_l_max 15
_diffrn_reflns_limit_l_min -14
_diffrn_reflns_number 28914
_diffrn_reflns_point_group_measured_fraction_full 0.998
_diffrn_reflns_point_group_measured_fraction_max 0.997
_diffrn_reflns_theta_full 25.242
_diffrn_reflns_theta_max 27.483
_diffrn_reflns_theta_min 2.049
_exptl_absorpt_coefficient_mu 0.583
_exptl_absorpt_correction_T_max 0.7456
_exptl_absorpt_correction_T_min 0.6225
_exptl_absorpt_process_details
;
SADABS-2016/2 (Bruker,2016/2) was used for absorption correction.
wR2(int) was 0.0999 before and 0.0687 after correction.
The Ratio of minimum to maximum transmission is 0.8349.
The \l/2 correction factor is Not present.
;
_exptl_crystal_colour colourless
_exptl_crystal_colour_primary colourless
_exptl_crystal_density_diffrn 1.463
_exptl_crystal_description block
_exptl_crystal_F_000 1632
_exptl_crystal_size_max 0.47
_exptl_crystal_size_mid 0.26
_exptl_crystal_size_min 0.2
_refine_diff_density_max 0.913
_refine_diff_density_min -0.937
_refine_diff_density_rms 0.097
_refine_ls_extinction_method none
_refine_ls_goodness_of_fit_ref 1.148
_refine_ls_hydrogen_treatment constr
_refine_ls_matrix_type full
_refine_ls_number_parameters 489
_refine_ls_number_reflns 8356
_refine_ls_number_restraints 100
_refine_ls_restrained_S_all 1.155
_refine_ls_R_factor_all 0.0663
_refine_ls_R_factor_gt 0.0545
_refine_ls_shift/su_max 0.001
_refine_ls_shift/su_mean 0.000
_refine_ls_structure_factor_coef Fsqd
_refine_ls_weighting_details 'w=1/[\s^2^(Fo^2^)+(0.0385P)^2^+8.0706P] where P=(Fo^2^+2Fc^2^)/3'
_refine_ls_weighting_scheme calc
_refine_ls_wR_factor_gt 0.1270
_refine_ls_wR_factor_ref 0.1331
_reflns_Friedel_coverage 0.000
_reflns_number_gt 7087
_reflns_number_total 8356
_reflns_threshold_expression 'I > 2\s(I)'
_cod_data_source_file d5dt01592h2.cif
_cod_data_source_block mo_zq_dwt_449_150k_0m_a
_cod_depositor_comments 'Adding full bibliography for 7719330--7719332.cif.'
_cod_original_cell_volume 3657.8(7)
_cod_database_code 7719331
_shelx_shelxl_version_number 2018/3
_shelx_space_group_comment
;
The symmetry employed for this shelxl refinement is uniquely defined
by the following loop, which should always be used as a source of
symmetry information in preference to the above space-group names.
They are only intended as comments.
;
_shelx_estimated_absorpt_t_max 0.892
_shelx_estimated_absorpt_t_min 0.771
_olex2_refinement_description
;
1. Restrained distances
 F5-B2 \\sim F5A-B2
 with sigma of 0.02
 F6-B2 \\sim F6A-B2
 with sigma of 0.02
 F7-B2 \\sim F7A-B2
 with sigma of 0.02
 F8-B2 \\sim F8A-B2
 with sigma of 0.02
2. Uiso/Uaniso restraints and constraints
F7 \\sim F5A \\sim F5 \\sim F7A \\sim F6 \\sim F6A \\sim F8 \\sim F8A: within
2A with sigma of 0.01 and sigma for terminal atoms of 0.02 within 2A
Uanis(O1) \\sim Ueq, Uanis(C27) \\sim Ueq, Uanis(C28) \\sim Ueq, Uanis(O29)
\\sim Ueq, Uanis(C31) \\sim Ueq, Uanis(C30) \\sim Ueq: with sigma of 0.01 and
sigma for terminal atoms of 0.02
Uanis(F6) \\sim Ueq, Uanis(F6A) \\sim Ueq, Uanis(F8) \\sim Ueq, Uanis(F8A)
\\sim Ueq: with sigma of 0.01 and sigma for terminal atoms of 0.02
Uanis(F8) = Uanis(F8A)
Uanis(F6) = Uanis(F6A)
Uanis(F7) = Uanis(F7A)
Uanis(F5A) = Uanis(F5)
3. Others
 Sof(F5A)=Sof(F8A)=Sof(F6A)=Sof(F7A)=1-FVAR(1)
 Sof(F5)=Sof(F6)=Sof(F7)=Sof(F8)=FVAR(1)
 Fixed Sof: O1(0.75) C27(0.75) H27A(0.75) H27B(0.75) H27C(0.75) C28(0.75)
 O29(0.75) C30(0.75) H30A(0.75) H30B(0.75) C31(0.75) H31A(0.75) H31B(0.75)
 H31C(0.75)
4.a Secondary CH2 refined with riding coordinates:
 C23(H23A,H23B), C25(H25A,H25B), C30(H30A,H30B)
4.b Aromatic/amide H refined with riding coordinates:
 C5(H5), C9(H9), C10(H10), C11(H11), C15(H15), C17(H17), C18(H18), C19(H19),
 C20(H20), C21(H21)
4.c Idealised Me refined as rotating group:
 C2(H2A,H2B,H2C), C4(H4A,H4B,H4C), C24(H24A,H24B,H24C), C26(H26A,H26B,H26C),
 C27(H27A,H27B,H27C), C31(H31A,H31B,H31C), C33(H33A,H33B,H33C)
;
_olex2_submission_special_instructions 'No special instructions were received'

loop_
_space_group_symop_operation_xyz
'x, y, z'
'-x+1/2, y+1/2, -z+1/2'
'-x, -y, -z'
'x-1/2, -y-1/2, z-1/2'

loop_
_atom_site_label
_atom_site_type_symbol
_atom_site_fract_x
_atom_site_fract_y
_atom_site_fract_z
_atom_site_U_iso_or_equiv
_atom_site_adp_type
_atom_site_occupancy
_atom_site_site_symmetry_order
_atom_site_calc_flag
_atom_site_refinement_flags_posn
_atom_site_refinement_flags_adp
_atom_site_refinement_flags_occupancy
_atom_site_disorder_assembly
_atom_site_disorder_group
Pd1 Pd 0.02083(3) 0.39171(2) 0.28480(2) 0.02450(9) Uani 1 1 d . . . . .
F1 F 0.4156(3) 0.42883(11) 0.5516(2) 0.0552(7) Uani 1 1 d . . . . .
F2 F 0.4908(3) 0.45069(11) 0.3916(3) 0.0596(8) Uani 1 1 d . . . . .
F3 F 0.4040(3) 0.38174(10) 0.3986(3) 0.0628(8) Uani 1 1 d . . . . .
F4 F 0.2785(3) 0.44361(10) 0.3868(2) 0.0522(7) Uani 1 1 d . . . . .
F5 F 0.2734(4) 0.28022(15) -0.0432(6) 0.0869(16) Uani 0.834(6) 1 d D U P A 1
F6 F 0.1076(15) 0.3181(2) -0.0080(8) 0.084(3) Uani 0.834(6) 1 d D U P A 1
F7 F 0.1528(5) 0.24436(17) 0.0534(4) 0.0895(15) Uani 0.834(6) 1 d D U P A 1
F8 F 0.0748(9) 0.2584(4) -0.1301(4) 0.073(2) Uani 0.834(6) 1 d D U P A 1
O1 O 0.1771(7) 0.2681(2) 0.4720(6) 0.0832(18) Uani 0.75 1 d . U P . .
N1 N -0.0987(3) 0.44069(11) 0.3085(3) 0.0286(7) Uani 1 1 d . . . . .
N2 N 0.1441(3) 0.34407(11) 0.2677(3) 0.0331(7) Uani 1 1 d . . . . .
N3 N 0.0111(3) 0.36680(10) 0.4430(3) 0.0262(6) Uani 1 1 d . . . . .
C34 C 0.2107(4) 0.37619(13) 0.7328(3) 0.0317(8) Uani 1 1 d . . . . .
C35 C 0.2468(4) 0.49985(13) 0.0194(3) 0.0310(8) Uani 1 1 d . . . . .
N6 N 0.0365(3) 0.41710(10) 0.1276(3) 0.0242(6) Uani 1 1 d . . . . .
N7 N 0.9342(4) 0.46041(14) 0.6298(4) 0.0532(10) Uani 1 1 d . . . . .
C1 C -0.1600(4) 0.46888(13) 0.3318(3) 0.0299(8) Uani 1 1 d . . . . .
C2 C -0.2407(4) 0.50458(14) 0.3613(4) 0.0382(9) Uani 1 1 d . . . . .
H2A H -0.204987 0.516675 0.438043 0.057 Uiso 1 1 calc R U . . .
H2B H -0.325623 0.492524 0.362445 0.057 Uiso 1 1 calc R U . . .
H2C H -0.246198 0.528740 0.303427 0.057 Uiso 1 1 calc R U . . .
C3 C 0.2219(4) 0.31828(15) 0.2683(4) 0.0394(10) Uani 1 1 d . . . . .
C4 C 0.3250(5) 0.28621(18) 0.2724(5) 0.0601(14) Uani 1 1 d . . . . .
H4A H 0.396420 0.295493 0.332165 0.090 Uiso 1 1 calc R U . . .
H4B H 0.352158 0.285345 0.196817 0.090 Uiso 1 1 calc R U . . .
H4C H 0.296182 0.256131 0.291055 0.090 Uiso 1 1 calc R U . . .
C5 C 0.1056(4) 0.37777(12) 0.5300(3) 0.0269(7) Uani 1 1 d . . . . .
H5 H 0.172448 0.396398 0.513644 0.032 Uiso 1 1 calc R U . . .
C6 C 0.1091(4) 0.36291(13) 0.6425(3) 0.0290(8) Uani 1 1 d . . . . .
C7 C 0.2919(4) 0.38701(13) 0.8118(3) 0.0309(8) Uani 1 1 d . . . . .
C8 C 0.3833(4) 0.40059(12) 0.9106(3) 0.0272(8) Uani 1 1 d . . . . .
C9 C 0.3680(4) 0.38614(13) 1.0207(3) 0.0313(8) Uani 1 1 d . . . . .
H9 H 0.300356 0.366351 1.028833 0.038 Uiso 1 1 calc R U . . .
C10 C 0.4513(4) 0.40061(13) 1.1182(3) 0.0337(9) Uani 1 1 d . . . . .
H10 H 0.440644 0.390757 1.193102 0.040 Uiso 1 1 calc R U . . .
C11 C 0.5502(4) 0.42942(13) 1.1065(4) 0.0333(9) Uani 1 1 d . . . . .
H11 H 0.606880 0.439357 1.173526 0.040 Uiso 1 1 calc R U . . .
C12 C 0.5670(4) 0.44402(13) 0.9961(3) 0.0300(8) Uani 1 1 d . . . . .
C13 C 0.3308(4) 0.52592(13) 0.0143(3) 0.0322(8) Uani 1 1 d . . . . .
C14 C 0.1481(3) 0.46725(12) 0.0201(3) 0.0268(7) Uani 1 1 d . . . . .
C15 C 0.1275(3) 0.44830(12) 0.1245(3) 0.0265(7) Uani 1 1 d . . . . .
H15 H 0.179044 0.457619 0.195047 0.032 Uiso 1 1 calc R U . . .
C16 C -0.0843(4) 0.33971(13) 0.4634(3) 0.0313(8) Uani 1 1 d . . . . .
C17 C -0.0847(4) 0.32422(15) 0.5747(4) 0.0399(10) Uani 1 1 d . . . . .
H17 H -0.152547 0.305688 0.589250 0.048 Uiso 1 1 calc R U . . .
C18 C 0.0109(4) 0.33511(14) 0.6644(3) 0.0367(9) Uani 1 1 d . . . . .
H18 H 0.010445 0.323916 0.740375 0.044 Uiso 1 1 calc R U . . .
C19 C 0.4830(4) 0.42933(13) 0.8985(3) 0.0306(8) Uani 1 1 d . . . . .
H19 H 0.493845 0.438931 0.823498 0.037 Uiso 1 1 calc R U . . .
C20 C 0.0716(4) 0.45252(13) -0.0819(3) 0.0311(8) Uani 1 1 d . . . . .
H20 H 0.082480 0.464640 -0.154593 0.037 Uiso 1 1 calc R U . . .
C21 C -0.0193(4) 0.42045(13) -0.0766(3) 0.0307(8) Uani 1 1 d . . . . .
H21 H -0.070654 0.410189 -0.146373 0.037 Uiso 1 1 calc R U . . .
C22 C -0.0377(3) 0.40276(12) 0.0283(3) 0.0253(7) Uani 1 1 d . . . . .
C23 C -0.1362(4) 0.36784(14) 0.0395(3) 0.0341(9) Uani 1 1 d . . . . .
H23A H -0.195129 0.380443 0.087494 0.041 Uiso 1 1 calc R U . . .
H23B H -0.093755 0.341375 0.081174 0.041 Uiso 1 1 calc R U . . .
C24 C -0.2131(5) 0.35189(17) -0.0759(4) 0.0499(12) Uani 1 1 d . . . . .
H24A H -0.156433 0.337604 -0.122317 0.075 Uiso 1 1 calc R U . . .
H24B H -0.255287 0.377825 -0.118258 0.075 Uiso 1 1 calc R U . . .
H24C H -0.277017 0.329997 -0.061227 0.075 Uiso 1 1 calc R U . . .
C25 C -0.1893(4) 0.32786(16) 0.3655(4) 0.0402(10) Uani 1 1 d . . . . .
H25A H -0.202668 0.294770 0.364118 0.048 Uiso 1 1 calc R U . . .
H25B H -0.164777 0.336728 0.291011 0.048 Uiso 1 1 calc R U . . .
C26 C -0.3127(5) 0.35150(18) 0.3776(5) 0.0606(15) Uani 1 1 d . . . . .
H26A H -0.299970 0.384282 0.378211 0.091 Uiso 1 1 calc R U . . .
H26B H -0.338409 0.342161 0.450289 0.091 Uiso 1 1 calc R U . . .
H26C H -0.379024 0.343254 0.312061 0.091 Uiso 1 1 calc R U . . .
C27 C 0.0816(9) 0.2184(3) 0.5945(8) 0.077(2) Uani 0.75 1 d . U P . .
H27A H 0.000296 0.223422 0.542841 0.115 Uiso 0.75 1 calc R U P . .
H27B H 0.072399 0.224780 0.674727 0.115 Uiso 0.75 1 calc R U P . .
H27C H 0.107632 0.186876 0.588346 0.115 Uiso 0.75 1 calc R U P . .
C28 C 0.1834(9) 0.2501(3) 0.5592(8) 0.068(2) Uani 0.75 1 d . U P . .
O29 O 0.2857(7) 0.2548(3) 0.6420(7) 0.099(2) Uani 0.75 1 d . U P . .
C30 C 0.3863(10) 0.2850(4) 0.6260(10) 0.097(3) Uani 0.75 1 d . U P . .
H30A H 0.429518 0.273146 0.564241 0.116 Uiso 0.75 1 calc R U P . .
H30B H 0.350363 0.314963 0.600982 0.116 Uiso 0.75 1 calc R U P . .
C31 C 0.4762(11) 0.2898(5) 0.7311(11) 0.123(5) Uani 0.75 1 d . U P . .
H31A H 0.431978 0.298265 0.794349 0.184 Uiso 0.75 1 calc R U P . .
H31B H 0.537623 0.313401 0.721197 0.184 Uiso 0.75 1 calc R U P . .
H31C H 0.520737 0.261142 0.749830 0.184 Uiso 0.75 1 calc R U P . .
C32 C 0.8312(5) 0.45447(16) 0.6376(4) 0.0421(10) Uani 1 1 d . . . . .
C33 C 0.6999(5) 0.4471(2) 0.6495(5) 0.0628(15) Uani 1 1 d . . . . .
H33A H 0.696017 0.439720 0.730358 0.094 Uiso 1 1 calc R U . . .
H33B H 0.664624 0.422033 0.599268 0.094 Uiso 1 1 calc R U . . .
H33C H 0.650634 0.474543 0.626810 0.094 Uiso 1 1 calc R U . . .
B1 B 0.3991(5) 0.42588(18) 0.4325(5) 0.0403(11) Uani 1 1 d . . . . .
B2 B 0.1465(7) 0.27598(19) -0.0344(6) 0.0527(14) Uani 1 1 d D . . . .
F5A F 0.246(2) 0.2639(8) 0.031(2) 0.0869(16) Uani 0.166(6) 1 d D U P A 2
F8A F 0.103(6) 0.263(2) -0.144(2) 0.073(2) Uani 0.166(6) 1 d D U P A 2
F6A F 0.105(8) 0.3197(12) -0.041(6) 0.084(3) Uani 0.166(6) 1 d D U P A 2
F7A F 0.056(2) 0.2649(9) 0.0436(19) 0.0895(15) Uani 0.166(6) 1 d D U P A 2

loop_
_atom_site_aniso_label
_atom_site_aniso_U_11
_atom_site_aniso_U_22
_atom_site_aniso_U_33
_atom_site_aniso_U_23
_atom_site_aniso_U_13
_atom_site_aniso_U_12
Pd1 0.02434(15) 0.02706(14) 0.02138(14) 0.00059(11) 0.00210(10) -0.00042(11)
F1 0.0475(16) 0.083(2) 0.0348(15) -0.0063(14) 0.0060(12) 0.0057(14)
F2 0.0498(17) 0.0699(19) 0.0623(19) -0.0039(15) 0.0185(15) -0.0202(14)
F3 0.066(2) 0.0512(17) 0.074(2) -0.0140(15) 0.0202(17) -0.0054(14)
F4 0.0412(15) 0.0658(18) 0.0469(16) 0.0031(13) 0.0003(12) -0.0013(13)
F5 0.061(3) 0.062(3) 0.141(5) -0.016(3) 0.024(3) -0.003(2)
F6 0.071(2) 0.060(2) 0.125(7) -0.029(3) 0.032(6) 0.0077(18)
F7 0.104(4) 0.087(3) 0.073(3) 0.029(2) 0.003(3) 0.000(3)
F8 0.081(5) 0.059(3) 0.067(2) 0.000(2) -0.017(2) -0.021(3)
O1 0.106(5) 0.076(4) 0.077(4) 0.020(3) 0.041(4) 0.009(3)
N1 0.0298(17) 0.0336(16) 0.0230(16) 0.0034(13) 0.0060(13) 0.0009(13)
N2 0.0340(18) 0.0346(17) 0.0301(18) 0.0008(14) 0.0044(14) 0.0035(15)
N3 0.0259(16) 0.0281(15) 0.0235(15) 0.0010(12) 0.0010(12) -0.0017(12)
C34 0.034(2) 0.0357(19) 0.0248(19) 0.0034(15) 0.0035(16) -0.0008(16)
C35 0.0262(19) 0.0350(19) 0.031(2) 0.0022(16) 0.0024(15) 0.0021(16)
N6 0.0230(15) 0.0283(15) 0.0213(15) 0.0006(12) 0.0040(12) 0.0019(12)
N7 0.048(3) 0.054(2) 0.056(3) 0.007(2) 0.004(2) 0.002(2)
C1 0.034(2) 0.0324(19) 0.0233(19) 0.0026(15) 0.0044(15) -0.0033(16)
C2 0.044(2) 0.035(2) 0.038(2) 0.0018(17) 0.0133(19) 0.0073(18)
C3 0.043(2) 0.042(2) 0.032(2) -0.0042(18) 0.0028(18) 0.0047(19)
C4 0.056(3) 0.055(3) 0.070(4) -0.004(3) 0.010(3) 0.024(3)
C5 0.0261(18) 0.0296(17) 0.0237(18) -0.0002(14) 0.0008(14) -0.0001(14)
C6 0.0300(19) 0.0318(18) 0.0234(18) -0.0006(14) -0.0005(15) 0.0015(15)
C7 0.0302(19) 0.0343(19) 0.0273(19) 0.0025(15) 0.0026(16) 0.0012(16)
C8 0.0254(18) 0.0297(18) 0.0254(18) -0.0013(14) 0.0013(14) 0.0024(14)
C9 0.0284(19) 0.0331(19) 0.031(2) 0.0019(16) 0.0025(16) -0.0036(15)
C10 0.036(2) 0.040(2) 0.0253(19) 0.0035(16) 0.0038(16) -0.0045(17)
C11 0.031(2) 0.037(2) 0.028(2) 0.0003(16) -0.0033(16) -0.0038(16)
C12 0.0235(18) 0.0346(19) 0.031(2) 0.0010(15) 0.0035(15) 0.0013(15)
C13 0.029(2) 0.036(2) 0.030(2) 0.0006(16) 0.0035(16) 0.0007(16)
C14 0.0214(17) 0.0310(18) 0.0282(19) 0.0021(14) 0.0053(14) 0.0040(14)
C15 0.0220(17) 0.0306(18) 0.0262(19) 0.0011(14) 0.0024(14) 0.0005(14)
C16 0.0292(19) 0.0335(19) 0.030(2) 0.0034(15) 0.0006(16) -0.0058(15)
C17 0.036(2) 0.048(2) 0.034(2) 0.0103(19) 0.0042(18) -0.0123(19)
C18 0.043(2) 0.044(2) 0.0225(19) 0.0061(16) 0.0043(17) -0.0049(18)
C19 0.0290(19) 0.037(2) 0.0268(19) 0.0013(15) 0.0076(15) 0.0028(15)
C20 0.031(2) 0.037(2) 0.0261(19) 0.0041(15) 0.0080(16) 0.0030(16)
C21 0.032(2) 0.037(2) 0.0229(18) -0.0022(15) 0.0022(15) 0.0003(16)
C22 0.0241(17) 0.0299(17) 0.0215(17) -0.0009(13) 0.0026(14) 0.0031(14)
C23 0.034(2) 0.039(2) 0.027(2) 0.0022(16) 0.0013(16) -0.0067(17)
C24 0.049(3) 0.056(3) 0.041(3) -0.002(2) -0.002(2) -0.019(2)
C25 0.039(2) 0.049(2) 0.030(2) 0.0034(18) -0.0004(18) -0.0162(19)
C26 0.039(3) 0.059(3) 0.075(4) 0.008(3) -0.011(3) -0.005(2)
C27 0.094(7) 0.069(5) 0.073(6) 0.009(4) 0.031(5) 0.015(5)
C28 0.090(5) 0.057(4) 0.059(4) 0.006(3) 0.021(4) 0.025(4)
O29 0.084(4) 0.110(5) 0.100(5) 0.004(4) 0.014(4) 0.019(4)
C30 0.082(6) 0.112(7) 0.102(7) -0.009(6) 0.030(5) 0.019(5)
C31 0.099(8) 0.152(10) 0.111(9) -0.060(8) 0.000(7) 0.037(7)
C32 0.042(3) 0.049(3) 0.032(2) 0.0033(19) -0.0023(19) -0.003(2)
C33 0.044(3) 0.081(4) 0.061(4) 0.016(3) 0.002(3) -0.008(3)
B1 0.040(3) 0.046(3) 0.036(3) -0.010(2) 0.011(2) -0.007(2)
B2 0.064(4) 0.042(3) 0.050(3) 0.000(2) 0.005(3) -0.006(3)
F5A 0.061(3) 0.062(3) 0.141(5) -0.016(3) 0.024(3) -0.003(2)
F8A 0.081(5) 0.059(3) 0.067(2) 0.000(2) -0.017(2) -0.021(3)
F6A 0.071(2) 0.060(2) 0.125(7) -0.029(3) 0.032(6) 0.0077(18)
F7A 0.104(4) 0.087(3) 0.073(3) 0.029(2) 0.003(3) 0.000(3)

loop_
_atom_type_symbol
_atom_type_description
_atom_type_scat_dispersion_real
_atom_type_scat_dispersion_imag
_atom_type_scat_source
C C 0.0033 0.0016 'International Tables Vol C Tables 4.2.6.8 and 6.1.1.4'
H H 0.0000 0.0000 'International Tables Vol C Tables 4.2.6.8 and 6.1.1.4'
B B 0.0013 0.0007 'International Tables Vol C Tables 4.2.6.8 and 6.1.1.4'
F F 0.0171 0.0103 'International Tables Vol C Tables 4.2.6.8 and 6.1.1.4'
N N 0.0061 0.0033 'International Tables Vol C Tables 4.2.6.8 and 6.1.1.4'
O O 0.0106 0.0060 'International Tables Vol C Tables 4.2.6.8 and 6.1.1.4'
Pd Pd -0.9988 1.0072 'International Tables Vol C Tables 4.2.6.8 and 6.1.1.4'

loop_
_geom_angle_atom_site_label_1
_geom_angle_atom_site_label_2
_geom_angle_atom_site_label_3
_geom_angle
_geom_angle_site_symmetry_1
_geom_angle_site_symmetry_3
_geom_angle_publ_flag
N1 Pd1 N3 89.93(12) . . ?
N1 Pd1 N6 90.90(12) . . ?
N2 Pd1 N1 177.45(14) . . ?
N2 Pd1 N3 88.65(13) . . ?
N2 Pd1 N6 90.47(13) . . ?
N3 Pd1 N6 178.20(12) . . ?
C1 N1 Pd1 173.7(3) . . ?
C3 N2 Pd1 172.9(3) . . ?
C5 N3 Pd1 117.0(2) . . ?
C5 N3 C16 120.1(3) . . ?
C16 N3 Pd1 122.9(3) . . ?
C7 C34 C6 177.1(4) . . ?
C13 C35 C14 176.7(4) . . ?
C15 N6 Pd1 117.1(2) . . ?
C15 N6 C22 120.6(3) . . ?
C22 N6 Pd1 122.3(2) . . ?
N1 C1 C2 179.0(4) . . ?
C1 C2 H2A 109.5 . . ?
C1 C2 H2B 109.5 . . ?
C1 C2 H2C 109.5 . . ?
H2A C2 H2B 109.5 . . ?
H2A C2 H2C 109.5 . . ?
H2B C2 H2C 109.5 . . ?
N2 C3 C4 177.8(5) . . ?
C3 C4 H4A 109.5 . . ?
C3 C4 H4B 109.5 . . ?
C3 C4 H4C 109.5 . . ?
H4A C4 H4B 109.5 . . ?
H4A C4 H4C 109.5 . . ?
H4B C4 H4C 109.5 . . ?
N3 C5 H5 118.8 . . ?
N3 C5 C6 122.3(4) . . ?
C6 C5 H5 118.8 . . ?
C5 C6 C34 120.3(4) . . ?
C5 C6 C18 118.0(3) . . ?
C18 C6 C34 121.7(4) . . ?
C34 C7 C8 176.5(4) . . ?
C9 C8 C7 118.9(3) . . ?
C19 C8 C7 121.1(4) . . ?
C19 C8 C9 120.0(3) . . ?
C8 C9 H9 119.9 . . ?
C10 C9 C8 120.1(4) . . ?
C10 C9 H9 119.9 . . ?
C9 C10 H10 120.0 . . ?
C11 C10 C9 120.0(4) . . ?
C11 C10 H10 120.0 . . ?
C10 C11 H11 119.8 . . ?
C10 C11 C12 120.4(4) . . ?
C12 C11 H11 119.8 . . ?
C11 C12 C13 119.6(4) . 3_666 ?
C19 C12 C11 119.3(4) . . ?
C19 C12 C13 121.1(4) . 3_666 ?
C35 C13 C12 177.4(4) . 3_666 ?
C15 C14 C35 120.4(3) . . ?
C20 C14 C35 121.9(4) . . ?
C20 C14 C15 117.6(3) . . ?
N6 C15 C14 121.7(3) . . ?
N6 C15 H15 119.1 . . ?
C14 C15 H15 119.1 . . ?
N3 C16 C17 119.4(4) . . ?
N3 C16 C25 119.5(3) . . ?
C17 C16 C25 121.1(4) . . ?
C16 C17 H17 119.4 . . ?
C18 C17 C16 121.2(4) . . ?
C18 C17 H17 119.4 . . ?
C6 C18 H18 120.5 . . ?
C17 C18 C6 118.9(4) . . ?
C17 C18 H18 120.5 . . ?
C8 C19 H19 119.9 . . ?
C12 C19 C8 120.2(4) . . ?
C12 C19 H19 119.9 . . ?
C14 C20 H20 120.2 . . ?
C21 C20 C14 119.6(4) . . ?
C21 C20 H20 120.2 . . ?
C20 C21 H21 119.4 . . ?
C20 C21 C22 121.1(4) . . ?
C22 C21 H21 119.4 . . ?
N6 C22 C21 119.4(3) . . ?
N6 C22 C23 117.1(3) . . ?
C21 C22 C23 123.6(3) . . ?
C22 C23 H23A 108.7 . . ?
C22 C23 H23B 108.7 . . ?
C22 C23 C24 114.4(3) . . ?
H23A C23 H23B 107.6 . . ?
C24 C23 H23A 108.7 . . ?
C24 C23 H23B 108.7 . . ?
C23 C24 H24A 109.5 . . ?
C23 C24 H24B 109.5 . . ?
C23 C24 H24C 109.5 . . ?
H24A C24 H24B 109.5 . . ?
H24A C24 H24C 109.5 . . ?
H24B C24 H24C 109.5 . . ?
C16 C25 H25A 109.3 . . ?
C16 C25 H25B 109.3 . . ?
C16 C25 C26 111.6(4) . . ?
H25A C25 H25B 108.0 . . ?
C26 C25 H25A 109.3 . . ?
C26 C25 H25B 109.3 . . ?
C25 C26 H26A 109.5 . . ?
C25 C26 H26B 109.5 . . ?
C25 C26 H26C 109.5 . . ?
H26A C26 H26B 109.5 . . ?
H26A C26 H26C 109.5 . . ?
H26B C26 H26C 109.5 . . ?
H27A C27 H27B 109.5 . . ?
H27A C27 H27C 109.5 . . ?
H27B C27 H27C 109.5 . . ?
C28 C27 H27A 109.5 . . ?
C28 C27 H27B 109.5 . . ?
C28 C27 H27C 109.5 . . ?
O1 C28 C27 126.0(9) . . ?
O1 C28 O29 120.7(10) . . ?
O29 C28 C27 113.3(8) . . ?
C28 O29 C30 120.6(9) . . ?
O29 C30 H30A 109.5 . . ?
O29 C30 H30B 109.5 . . ?
H30A C30 H30B 108.0 . . ?
C31 C30 O29 110.9(11) . . ?
C31 C30 H30A 109.5 . . ?
C31 C30 H30B 109.5 . . ?
C30 C31 H31A 109.5 . . ?
C30 C31 H31B 109.5 . . ?
C30 C31 H31C 109.5 . . ?
H31A C31 H31B 109.5 . . ?
H31A C31 H31C 109.5 . . ?
H31B C31 H31C 109.5 . . ?
N7 C32 C33 179.2(6) . . ?
C32 C33 H33A 109.5 . . ?
C32 C33 H33B 109.5 . . ?
C32 C33 H33C 109.5 . . ?
H33A C33 H33B 109.5 . . ?
H33A C33 H33C 109.5 . . ?
H33B C33 H33C 109.5 . . ?
F1 B1 F2 110.2(4) . . ?
F1 B1 F4 107.7(4) . . ?
F2 B1 F4 109.4(4) . . ?
F3 B1 F1 110.4(4) . . ?
F3 B1 F2 110.0(4) . . ?
F3 B1 F4 109.0(4) . . ?
F6 B2 F5 106.1(8) . . ?
F6 B2 F7 115.1(7) . . ?
F7 B2 F5 101.4(5) . . ?
F8 B2 F5 113.3(7) . . ?
F8 B2 F6 112.9(9) . . ?
F8 B2 F7 107.6(6) . . ?
F5A B2 F8A 128(3) . . ?
F5A B2 F6A 123(4) . . ?
F5A B2 F7A 97.8(17) . . ?
F8A B2 F6A 99(4) . . ?
F8A B2 F7A 112(2) . . ?
F6A B2 F7A 90(4) . . ?

loop_
_geom_bond_atom_site_label_1
_geom_bond_atom_site_label_2
_geom_bond_distance
_geom_bond_site_symmetry_2
_geom_bond_publ_flag
Pd1 N1 1.987(3) . ?
Pd1 N2 1.967(3) . ?
Pd1 N3 2.014(3) . ?
Pd1 N6 2.023(3) . ?
F1 B1 1.377(6) . ?
F2 B1 1.378(6) . ?
F3 B1 1.369(6) . ?
F4 B1 1.410(6) . ?
F5 B2 1.388(8) . ?
F6 B2 1.367(8) . ?
F7 B2 1.383(7) . ?
F8 B2 1.346(7) . ?
O1 C28 1.143(9) . ?
N1 C1 1.125(5) . ?
N2 C3 1.130(5) . ?
N3 C5 1.342(5) . ?
N3 C16 1.354(5) . ?
C34 C6 1.432(5) . ?
C34 C7 1.196(6) . ?
C35 C13 1.196(6) . ?
C35 C14 1.433(5) . ?
N6 C15 1.349(5) . ?
N6 C22 1.355(5) . ?
N7 C32 1.138(6) . ?
C1 C2 1.446(6) . ?
C2 H2A 0.9800 . ?
C2 H2B 0.9800 . ?
C2 H2C 0.9800 . ?
C3 C4 1.451(6) . ?
C4 H4A 0.9800 . ?
C4 H4B 0.9800 . ?
C4 H4C 0.9800 . ?
C5 H5 0.9500 . ?
C5 C6 1.383(5) . ?
C6 C18 1.395(6) . ?
C7 C8 1.435(5) . ?
C8 C9 1.395(5) . ?
C8 C19 1.393(5) . ?
C9 H9 0.9500 . ?
C9 C10 1.387(6) . ?
C10 H10 0.9500 . ?
C10 C11 1.386(6) . ?
C11 H11 0.9500 . ?
C11 C12 1.405(6) . ?
C12 C13 1.433(5) 3_666 ?
C12 C19 1.393(5) . ?
C14 C15 1.397(5) . ?
C14 C20 1.394(5) . ?
C15 H15 0.9500 . ?
C16 C17 1.383(6) . ?
C16 C25 1.499(5) . ?
C17 H17 0.9500 . ?
C17 C18 1.370(6) . ?
C18 H18 0.9500 . ?
C19 H19 0.9500 . ?
C20 H20 0.9500 . ?
C20 C21 1.370(6) . ?
C21 H21 0.9500 . ?
C21 C22 1.381(5) . ?
C22 C23 1.500(5) . ?
C23 H23A 0.9900 . ?
C23 H23B 0.9900 . ?
C23 C24 1.528(6) . ?
C24 H24A 0.9800 . ?
C24 H24B 0.9800 . ?
C24 H24C 0.9800 . ?
C25 H25A 0.9900 . ?
C25 H25B 0.9900 . ?
C25 C26 1.525(7) . ?
C26 H26A 0.9800 . ?
C26 H26B 0.9800 . ?
C26 H26C 0.9800 . ?
C27 H27A 0.9800 . ?
C27 H27B 0.9800 . ?
C27 H27C 0.9800 . ?
C27 C28 1.551(13) . ?
C28 O29 1.336(11) . ?
O29 C30 1.438(13) . ?
C30 H30A 0.9900 . ?
C30 H30B 0.9900 . ?
C30 C31 1.430(15) . ?
C31 H31A 0.9800 . ?
C31 H31B 0.9800 . ?
C31 H31C 0.9800 . ?
C32 C33 1.455(7) . ?
C33 H33A 0.9800 . ?
C33 H33B 0.9800 . ?
C33 H33C 0.9800 . ?
B2 F5A 1.254(17) . ?
B2 F8A 1.339(19) . ?
B2 F6A 1.366(19) . ?
B2 F7A 1.482(17) . ?

loop_
_geom_torsion_atom_site_label_1
_geom_torsion_atom_site_label_2
_geom_torsion_atom_site_label_3
_geom_torsion_atom_site_label_4
_geom_torsion
_geom_torsion_site_symmetry_1
_geom_torsion_site_symmetry_2
_geom_torsion_site_symmetry_3
_geom_torsion_site_symmetry_4
_geom_torsion_publ_flag
Pd1 N3 C5 C6 179.7(3) . . . . ?
Pd1 N3 C16 C17 -179.5(3) . . . . ?
Pd1 N3 C16 C25 -0.9(5) . . . . ?
Pd1 N6 C15 C14 178.6(3) . . . . ?
Pd1 N6 C22 C21 -177.9(3) . . . . ?
Pd1 N6 C22 C23 1.9(4) . . . . ?
O1 C28 O29 C30 4.1(13) . . . . ?
N3 C5 C6 C34 -178.8(4) . . . . ?
N3 C5 C6 C18 0.8(6) . . . . ?
N3 C16 C17 C18 -1.2(7) . . . . ?
N3 C16 C25 C26 -108.6(5) . . . . ?
C34 C6 C18 C17 178.9(4) . . . . ?
C35 C14 C15 N6 -179.1(3) . . . . ?
C35 C14 C20 C21 178.4(4) . . . . ?
N6 C22 C23 C24 -177.8(4) . . . . ?
C5 N3 C16 C17 1.2(6) . . . . ?
C5 N3 C16 C25 179.8(4) . . . . ?
C5 C6 C18 C17 -0.7(6) . . . . ?
C7 C8 C9 C10 -176.8(4) . . . . ?
C7 C8 C19 C12 176.6(4) . . . . ?
C8 C9 C10 C11 -0.1(6) . . . . ?
C9 C8 C19 C12 -0.6(6) . . . . ?
C9 C10 C11 C12 -0.2(6) . . . . ?
C10 C11 C12 C13 179.6(4) . . . 3_666 ?
C10 C11 C12 C19 0.2(6) . . . . ?
C11 C12 C19 C8 0.2(6) . . . . ?
C13 C12 C19 C8 -179.2(4) 3_666 . . . ?
C14 C20 C21 C22 0.8(6) . . . . ?
C15 N6 C22 C21 -0.1(5) . . . . ?
C15 N6 C22 C23 179.7(3) . . . . ?
C15 C14 C20 C21 -0.2(5) . . . . ?
C16 N3 C5 C6 -1.1(6) . . . . ?
C16 C17 C18 C6 1.0(7) . . . . ?
C17 C16 C25 C26 70.0(6) . . . . ?
C19 C8 C9 C10 0.5(6) . . . . ?
C20 C14 C15 N6 -0.5(5) . . . . ?
C20 C21 C22 N6 -0.6(6) . . . . ?
C20 C21 C22 C23 179.6(4) . . . . ?
C21 C22 C23 C24 1.9(6) . . . . ?
C22 N6 C15 C14 0.7(5) . . . . ?
C25 C16 C17 C18 -179.8(4) . . . . ?
C27 C28 O29 C30 -176.6(8) . . . . ?
C28 O29 C30 C31 171.4(8) . . . . ?
